data_4102161
loop_
_publ_author_name
'Takuya Hashimoto'
'Yuko Maeda'
'Masato Omote'
'Hiroki Nakatsu'
'Keiji Maruoka'

_publ_contact_author_email maruoka@kuchem.kyoto-u.ac.jp
_publ_contact_author_fax +81(75)-753-4041
_publ_contact_author_name 'Keiji Maruoka'
_publ_contact_author_phone +81(75)-753-4041
_publ_section_title
;
 Catalytic Enantioselective 1,3-Dipolar Cycloaddition of C,N-Cyclic
 Azomethine Imines with \a,\b-Unsaturated Aldehydes
;
_journal_name_full 'Journal of the American Chemical Society'
_journal_page_first 4076
_journal_page_last 4077
_journal_paper_doi 10.1021/ja100787a
_journal_volume 132
_journal_year 2010
_chemical_absolute_configuration unk
_chemical_formula_moiety 'C18 H26 N2 O2 '
_chemical_formula_sum 'C18 H26 N2 O2'
_chemical_formula_weight 302.42
_space_group_IT_number 4
_symmetry_cell_setting monoclinic
_symmetry_Int_Tables_number 4
_symmetry_space_group_name_Hall 'P 2yb'
_symmetry_space_group_name_H-M 'P 1 21 1'
_audit_creation_date 2010-01-27
_audit_creation_method 'by CrystalStructure 3.8'
_cell_angle_alpha 90.0000
_cell_angle_beta 91.1862(14)
_cell_angle_gamma 90.0000
_cell_formula_units_Z 2
_cell_length_a 8.35231(18)
_cell_length_b 10.2400(2)
_cell_length_c 9.6410(2)
_cell_measurement_reflns_used 8187
_cell_measurement_temperature 123.1
_cell_measurement_theta_max 68.2
_cell_measurement_theta_min 4.3
_cell_volume 824.40(3)
_computing_cell_refinement PROCESS-AUTO
_computing_data_collection PROCESS-AUTO
_computing_data_reduction CrystalStructure
_computing_publication_material 'CrystalStructure 3.8'
_computing_structure_refinement SHELXL
_computing_structure_solution SIR97
_diffrn_ambient_temperature 123
_diffrn_detector_area_resol_mean 5.00
_diffrn_measured_fraction_theta_full 0.997
_diffrn_measured_fraction_theta_max 0.997
_diffrn_measurement_device_type 'Rigaku RAXIS-RAPID'
_diffrn_measurement_method \w
_diffrn_radiation_type 'Cu K\a'
_diffrn_radiation_wavelength 1.54187
_diffrn_reflns_av_R_equivalents 0.044
_diffrn_reflns_limit_h_max 9
_diffrn_reflns_limit_h_min -10
_diffrn_reflns_limit_k_max 12
_diffrn_reflns_limit_k_min -12
_diffrn_reflns_limit_l_max 11
_diffrn_reflns_limit_l_min -11
_diffrn_reflns_number 8785
_diffrn_reflns_theta_full 68.17
_diffrn_reflns_theta_max 68.17
_exptl_absorpt_coefficient_mu 0.629
_exptl_absorpt_correction_T_max 0.828
_exptl_absorpt_correction_T_min 0.728
_exptl_absorpt_correction_type multi-scan
_exptl_absorpt_process_details
;
    Higashi, T. (1995). Program for Absorption Correction.
    Rigaku Corporation, Tokyo, Japan.
;
_exptl_crystal_colour colorless
_exptl_crystal_density_diffrn 1.218
_exptl_crystal_density_method 'not measured'
_exptl_crystal_description block
_exptl_crystal_F_000 328.00
_exptl_crystal_size_max 0.40
_exptl_crystal_size_mid 0.40
_exptl_crystal_size_min 0.30
_refine_diff_density_max 0.18
_refine_diff_density_min -0.21
_refine_ls_abs_structure_details 'Flack, H. D. (1983), Acta Cryst. A39, 876-881.  1331 Friedel Pairs'
_refine_ls_abs_structure_Flack 0.1(3)
_refine_ls_extinction_method none
_refine_ls_goodness_of_fit_ref 1.101
_refine_ls_hydrogen_treatment refall
_refine_ls_number_parameters 200
_refine_ls_number_reflns 2924
_refine_ls_R_factor_gt 0.0426
_refine_ls_shift/su_max 0.0000
_refine_ls_structure_factor_coef Fsqd
_refine_ls_weighting_details 'w = 1/[\s^2^(Fo^2^)+(0.0507P)^2^+0.1735P] where P=(Fo^2^+2Fc^2^)/3'
_refine_ls_weighting_scheme calc
_refine_ls_wR_factor_ref 0.1148
_reflns_number_gt 2646
_reflns_number_total 2924
_reflns_threshold_expression F^2^>2.0\s(F^2^)
_cod_data_source_file ja100787a_si_005.cif
_cod_data_source_block '_hashimoto0126'
_cod_original_cell_volume 824.39(3)
_cod_original_formula_sum 'C18 H26 N2 O2 '
_cod_database_code 4102161

loop_
_symmetry_equiv_pos_site_id
_symmetry_equiv_pos_as_xyz
1 +X,+Y,+Z
2 -X,1/2+Y,-Z

loop_
_atom_site_label
_atom_site_type_symbol
_atom_site_fract_x
_atom_site_fract_y
_atom_site_fract_z
_atom_site_U_iso_or_equiv
_atom_site_adp_type
_atom_site_occupancy
_atom_site_symmetry_multiplicity
_atom_site_calc_flag
_atom_site_refinement_flags
O(1) O 0.3303(2) -0.09649(19) 0.23911(19) 0.0426(4) Uani 1.00 1 d .
O(2) O 0.6368(2) 0.22943(18) 0.53953(15) 0.0373(4) Uani 1.00 1 d .
N(1) N 0.5215(2) 0.21750(19) 0.32426(17) 0.0262(4) Uani 1.00 1 d .
N(3) N 0.6717(2) 0.18823(17) 0.25892(17) 0.0245(4) Uani 1.00 1 d .
C(5) C 0.5163(2) 0.2292(2) 0.4627(2) 0.0296(5) Uani 1.00 1 d .
C(6) C 0.4836(2) -0.0517(2) 0.1972(2) 0.0313(5) Uani 1.00 1 d .
C(7) C 0.3874(2) 0.1762(2) 0.2337(2) 0.0275(5) Uani 1.00 1 d .
C(8) C 0.6255(2) 0.1557(2) 0.1139(2) 0.0249(4) Uani 1.00 1 d .
C(9) C 0.8957(3) 0.2130(2) 0.0430(2) 0.0344(5) Uani 1.00 1 d .
C(10) C 0.3505(2) 0.2469(2) 0.5189(2) 0.0317(5) Uani 1.00 1 d .
C(11) C 0.3601(3) 0.0762(2) -0.0010(2) 0.0332(5) Uani 1.00 1 d .
C(12) C 0.7728(2) 0.1004(2) 0.0382(2) 0.0290(5) Uani 1.00 1 d .
C(13) C 0.4640(2) 0.0833(2) 0.1311(2) 0.0262(4) Uani 1.00 1 d .
C(14) C 0.8462(3) -0.0208(2) 0.1076(2) 0.0377(6) Uani 1.00 1 d .
C(15) C 0.2952(3) 0.1542(2) 0.6108(2) 0.0412(6) Uani 1.00 1 d .
C(16) C 0.7823(2) 0.2992(2) 0.2650(2) 0.0309(5) Uani 1.00 1 d .
C(17) C 0.9343(3) 0.2614(2) 0.1900(2) 0.0358(5) Uani 1.00 1 d .
C(18) C 0.2561(3) 0.3525(2) 0.4812(2) 0.0390(6) Uani 1.00 1 d .
C(19) C 0.1022(3) 0.3630(3) 0.5354(2) 0.0494(8) Uani 1.00 1 d .
C(20) C 0.1422(3) 0.1648(3) 0.6618(2) 0.0489(7) Uani 1.00 1 d .
C(21) C 0.7316(3) 0.0712(2) -0.1133(2) 0.0390(6) Uani 1.00 1 d .
C(22) C 0.0455(3) 0.2685(3) 0.6239(2) 0.0492(7) Uani 1.00 1 d .
H(15) H 0.3621 0.0834 0.6387 0.049 Uiso 1.00 1 c R
H(18) H 0.2949 0.4169 0.4194 0.047 Uiso 1.00 1 c R
H(19) H 0.0366 0.4356 0.5112 0.059 Uiso 1.00 1 c R
H(20) H 0.1035 0.1002 0.7234 0.059 Uiso 1.00 1 c R
H(22) H -0.0598 0.2749 0.6586 0.059 Uiso 1.00 1 c R
H(8) H 0.5990 0.2405 0.0675 0.030 Uiso 1.00 1 c R
H(11A) H 0.4095 0.0166 -0.0673 0.040 Uiso 1.00 1 c R
H(11B) H 0.3509 0.1634 -0.0423 0.040 Uiso 1.00 1 c R
H(11C) H 0.2533 0.0439 0.0217 0.040 Uiso 1.00 1 c R
H(14A) H 0.8717 -0.0016 0.2051 0.045 Uiso 1.00 1 c R
H(14B) H 0.9443 -0.0452 0.0600 0.045 Uiso 1.00 1 c R
H(14C) H 0.7695 -0.0931 0.1020 0.045 Uiso 1.00 1 c R
H(21A) H 0.6849 0.1491 -0.1571 0.047 Uiso 1.00 1 c R
H(21B) H 0.6544 -0.0007 -0.1186 0.047 Uiso 1.00 1 c R
H(21C) H 0.8291 0.0465 -0.1616 0.047 Uiso 1.00 1 c R
H(7A) H 0.3385 0.2520 0.1851 0.033 Uiso 1.00 1 c R
H(7B) H 0.3042 0.1312 0.2874 0.033 Uiso 1.00 1 c R
H(9A) H 0.9959 0.1830 0.0001 0.041 Uiso 1.00 1 c R
H(9B) H 0.8534 0.2868 -0.0131 0.041 Uiso 1.00 1 c R
H(16A) H 0.8082 0.3215 0.3628 0.037 Uiso 1.00 1 c R
H(16B) H 0.7323 0.3764 0.2200 0.037 Uiso 1.00 1 c R
H(17A) H 0.9909 0.1919 0.2428 0.043 Uiso 1.00 1 c R
H(17B) H 1.0062 0.3381 0.1854 0.043 Uiso 1.00 1 c R
H(6A) H 0.5292 -0.1134 0.1295 0.038 Uiso 1.00 1 c R
H(6B) H 0.5576 -0.0466 0.2786 0.038 Uiso 1.00 1 c R
H(1) H 0.3396 -0.1707 0.2756 0.051 Uiso 1.00 1 c R

loop_
_atom_site_aniso_label
_atom_site_aniso_U_11
_atom_site_aniso_U_22
_atom_site_aniso_U_33
_atom_site_aniso_U_12
_atom_site_aniso_U_13
_atom_site_aniso_U_23
O(1) 0.0353(10) 0.0399(10) 0.0525(10) -0.0111(8) -0.0041(8) 0.0162(8)
O(2) 0.0269(8) 0.0559(11) 0.0289(8) 0.0053(8) -0.0038(6) -0.0050(7)
N(1) 0.0219(9) 0.0317(10) 0.0249(8) -0.0025(8) 0.0001(7) -0.0042(7)
N(3) 0.0205(9) 0.0272(10) 0.0259(8) -0.0028(7) 0.0009(7) -0.0025(7)
C(5) 0.0301(13) 0.0301(12) 0.0285(11) 0.0023(10) -0.0009(9) -0.0035(9)
C(6) 0.0318(13) 0.0277(12) 0.0344(12) -0.0047(10) 0.0001(10) 0.0054(10)
C(7) 0.0233(12) 0.0290(12) 0.0301(11) 0.0004(9) -0.0042(9) -0.0053(9)
C(8) 0.0270(11) 0.0226(10) 0.0250(10) 0.0011(9) -0.0006(8) 0.0014(8)
C(9) 0.0336(13) 0.0332(13) 0.0368(12) 0.0010(10) 0.0073(10) 0.0037(10)
C(10) 0.0287(13) 0.0415(14) 0.0249(10) 0.0009(10) -0.0037(9) -0.0090(10)
C(11) 0.0369(14) 0.0338(13) 0.0286(12) 0.0002(11) -0.0065(10) -0.0024(10)
C(12) 0.0320(12) 0.0263(12) 0.0288(11) 0.0013(10) 0.0064(9) 0.0019(9)
C(13) 0.0261(12) 0.0243(11) 0.0280(11) -0.0016(9) -0.0039(8) 0.0002(9)
C(14) 0.0348(14) 0.0312(13) 0.0473(15) 0.0065(10) 0.0088(11) 0.0044(11)
C(15) 0.0388(15) 0.0449(15) 0.0399(14) 0.0008(12) 0.0030(11) -0.0023(12)
C(16) 0.0299(13) 0.0306(13) 0.0321(11) -0.0046(10) -0.0036(9) -0.0015(9)
C(17) 0.0267(13) 0.0390(14) 0.0417(13) -0.0086(11) 0.0003(10) 0.0029(11)
C(18) 0.0384(15) 0.0505(16) 0.0279(11) 0.0126(12) -0.0040(10) -0.0052(11)
C(19) 0.0408(16) 0.070(2) 0.0364(14) 0.0214(15) -0.0110(12) -0.0169(14)
C(20) 0.0397(15) 0.0627(18) 0.0447(15) -0.0088(15) 0.0091(12) -0.0033(14)
C(21) 0.0486(16) 0.0371(14) 0.0317(12) 0.0004(12) 0.0107(11) -0.0039(10)
C(22) 0.0293(15) 0.079(2) 0.0398(14) 0.0005(14) 0.0008(11) -0.0191(14)

loop_
_atom_type_symbol
_atom_type_description
_atom_type_scat_dispersion_real
_atom_type_scat_dispersion_imag
_atom_type_scat_source
C C 0.018 0.009
;
International Tables for Crystallography
(1992, Vol. C, Tables 4.2.6.8 and 6.1.1.4)
;
H H 0.000 0.000
;
International Tables for Crystallography
(1992, Vol. C, Table 6.1.1.4)
;
N N 0.031 0.018
;
International Tables for Crystallography
(1992, Vol. C, Tables 4.2.6.8 and 6.1.1.4)
;
O O 0.049 0.032
;
International Tables for Crystallography
(1992, Vol. C, Tables 4.2.6.8 and 6.1.1.4)
;

loop_
_geom_angle_atom_site_label_1
_geom_angle_atom_site_label_2
_geom_angle_atom_site_label_3
_geom_angle
_geom_angle_publ_flag
N(3) N(1) C(5) 119.84(17) yes
N(3) N(1) C(7) 109.82(15) yes
C(5) N(1) C(7) 125.30(18) yes
N(1) N(3) C(8) 104.26(15) yes
N(1) N(3) C(16) 111.95(16) yes
C(8) N(3) C(16) 111.35(16) yes
O(2) C(5) N(1) 123.6(2) yes
O(2) C(5) C(10) 121.78(19) yes
N(1) C(5) C(10) 114.62(19) yes
O(1) C(6) C(13) 108.60(18) yes
N(1) C(7) C(13) 103.94(17) yes
N(3) C(8) C(12) 109.45(17) yes
N(3) C(8) C(13) 102.53(16) yes
C(12) C(8) C(13) 125.20(18) yes
C(12) C(9) C(17) 113.38(19) yes
C(5) C(10) C(15) 118.0(2) yes
C(5) C(10) C(18) 121.5(2) yes
C(15) C(10) C(18) 120.6(2) yes
C(8) C(12) C(9) 104.34(18) yes
C(8) C(12) C(14) 113.86(19) yes
C(8) C(12) C(21) 110.95(19) yes
C(9) C(12) C(14) 109.38(19) yes
C(9) C(12) C(21) 108.17(19) yes
C(14) C(12) C(21) 109.86(19) yes
C(6) C(13) C(7) 109.73(18) yes
C(6) C(13) C(8) 112.97(18) yes
C(6) C(13) C(11) 110.99(19) yes
C(7) C(13) C(8) 98.55(17) yes
C(7) C(13) C(11) 109.41(18) yes
C(8) C(13) C(11) 114.44(18) yes
C(10) C(15) C(20) 119.8(2) yes
N(3) C(16) C(17) 108.37(19) yes
C(9) C(17) C(16) 111.1(2) yes
C(10) C(18) C(19) 119.0(2) yes
C(18) C(19) C(22) 120.4(2) yes
C(15) C(20) C(22) 120.4(2) yes
C(19) C(22) C(20) 119.8(2) yes
C(6) O(1) H(1) 109.5 no
O(1) C(6) H(6A) 110.0 no
O(1) C(6) H(6B) 110.0 no
C(13) C(6) H(6A) 110.0 no
C(13) C(6) H(6B) 110.0 no
H(6A) C(6) H(6B) 108.3 no
N(1) C(7) H(7A) 111.0 no
N(1) C(7) H(7B) 111.0 no
C(13) C(7) H(7A) 111.0 no
C(13) C(7) H(7B) 111.0 no
H(7A) C(7) H(7B) 109.0 no
N(3) C(8) H(8) 106.1 no
C(12) C(8) H(8) 106.1 no
C(13) C(8) H(8) 106.1 no
C(12) C(9) H(9A) 108.9 no
C(12) C(9) H(9B) 108.9 no
C(17) C(9) H(9A) 108.9 no
C(17) C(9) H(9B) 108.9 no
H(9A) C(9) H(9B) 107.7 no
C(13) C(11) H(11A) 109.5 no
C(13) C(11) H(11B) 109.5 no
C(13) C(11) H(11C) 109.5 no
H(11A) C(11) H(11B) 109.5 no
H(11A) C(11) H(11C) 109.5 no
H(11B) C(11) H(11C) 109.5 no
C(12) C(14) H(14A) 109.5 no
C(12) C(14) H(14B) 109.5 no
C(12) C(14) H(14C) 109.5 no
H(14A) C(14) H(14B) 109.5 no
H(14A) C(14) H(14C) 109.5 no
H(14B) C(14) H(14C) 109.5 no
C(10) C(15) H(15) 120.1 no
C(20) C(15) H(15) 120.1 no
N(3) C(16) H(16A) 110.0 no
N(3) C(16) H(16B) 110.0 no
C(17) C(16) H(16A) 110.0 no
C(17) C(16) H(16B) 110.0 no
H(16A) C(16) H(16B) 108.4 no
C(9) C(17) H(17A) 109.4 no
C(9) C(17) H(17B) 109.4 no
C(16) C(17) H(17A) 109.4 no
C(16) C(17) H(17B) 109.4 no
H(17A) C(17) H(17B) 108.0 no
C(10) C(18) H(18) 120.5 no
C(19) C(18) H(18) 120.5 no
C(18) C(19) H(19) 119.8 no
C(22) C(19) H(19) 119.8 no
C(15) C(20) H(20) 119.8 no
C(22) C(20) H(20) 119.8 no
C(12) C(21) H(21A) 109.5 no
C(12) C(21) H(21B) 109.5 no
C(12) C(21) H(21C) 109.5 no
H(21A) C(21) H(21B) 109.5 no
H(21A) C(21) H(21C) 109.5 no
H(21B) C(21) H(21C) 109.5 no
C(19) C(22) H(22) 120.1 no
C(20) C(22) H(22) 120.1 no

loop_
_geom_bond_atom_site_label_1
_geom_bond_atom_site_label_2
_geom_bond_distance
_geom_bond_publ_flag
O(1) C(6) 1.427(2) yes
O(2) C(5) 1.237(2) yes
N(1) N(3) 1.447(2) yes
N(1) C(5) 1.342(2) yes
N(1) C(7) 1.468(2) yes
N(3) C(8) 1.481(2) yes
N(3) C(16) 1.464(2) yes
C(5) C(10) 1.508(3) yes
C(6) C(13) 1.530(3) yes
C(7) C(13) 1.523(3) yes
C(8) C(12) 1.550(3) yes
C(8) C(13) 1.551(3) yes
C(9) C(12) 1.543(3) yes
C(9) C(17) 1.530(3) yes
C(10) C(15) 1.384(3) yes
C(10) C(18) 1.383(3) yes
C(11) C(13) 1.528(3) yes
C(12) C(14) 1.532(3) yes
C(12) C(21) 1.523(3) yes
C(15) C(20) 1.383(3) yes
C(16) C(17) 1.524(3) yes
C(18) C(19) 1.402(3) yes
C(19) C(22) 1.380(4) yes
C(20) C(22) 1.380(4) yes
O(1) H(1) 0.840 no
C(6) H(6A) 0.990 no
C(6) H(6B) 0.990 no
C(7) H(7A) 0.990 no
C(7) H(7B) 0.990 no
C(8) H(8) 1.000 no
C(9) H(9A) 0.990 no
C(9) H(9B) 0.990 no
C(11) H(11A) 0.980 no
C(11) H(11B) 0.980 no
C(11) H(11C) 0.980 no
C(14) H(14A) 0.980 no
C(14) H(14B) 0.980 no
C(14) H(14C) 0.980 no
C(15) H(15) 0.950 no
C(16) H(16A) 0.990 no
C(16) H(16B) 0.990 no
C(17) H(17A) 0.990 no
C(17) H(17B) 0.990 no
C(18) H(18) 0.950 no
C(19) H(19) 0.950 no
C(20) H(20) 0.950 no
C(21) H(21A) 0.980 no
C(21) H(21B) 0.980 no
C(21) H(21C) 0.980 no
C(22) H(22) 0.950 no

loop_
_geom_contact_atom_site_label_1
_geom_contact_atom_site_label_2
_geom_contact_distance
_geom_contact_site_symmetry_2
O(1) O(2) 2.790(2) 2_646
O(1) C(5) 3.597(2) 2_646
O(1) C(7) 2.834(3) .
O(1) C(11) 2.928(3) .
O(1) C(13) 2.402(2) .
O(2) O(1) 2.790(2) 2_656
O(2) N(1) 2.273(2) .
O(2) N(3) 2.759(2) .
O(2) C(6) 3.547(2) 2_656
O(2) C(10) 2.402(2) .
O(2) C(15) 3.048(3) .
O(2) C(16) 3.021(2) .
O(2) C(18) 3.456(3) .
O(2) C(22) 3.516(3) 1_655
N(1) O(2) 2.273(2) .
N(1) C(6) 3.031(3) .
N(1) C(8) 2.311(2) .
N(1) C(10) 2.401(2) .
N(1) C(13) 2.356(2) .
N(1) C(15) 3.441(3) .
N(1) C(16) 2.413(3) .
N(1) C(18) 3.042(3) .
N(3) O(2) 2.759(2) .
N(3) C(5) 2.414(2) .
N(3) C(6) 2.970(2) .
N(3) C(7) 2.385(2) .
N(3) C(9) 2.839(2) .
N(3) C(12) 2.474(2) .
N(3) C(13) 2.366(2) .
N(3) C(14) 2.987(3) .
N(3) C(17) 2.423(3) .
C(5) O(1) 3.597(2) 2_656
C(5) N(3) 2.414(2) .
C(5) C(7) 2.497(3) .
C(5) C(8) 3.583(2) .
C(5) C(13) 3.548(3) .
C(5) C(15) 2.480(3) .
C(5) C(16) 3.043(3) .
C(5) C(18) 2.523(3) .
C(6) O(2) 3.547(2) 2_646
C(6) N(1) 3.031(3) .
C(6) N(3) 2.970(2) .
C(6) C(7) 2.496(3) .
C(6) C(8) 2.569(3) .
C(6) C(11) 2.520(3) .
C(6) C(12) 3.281(3) .
C(6) C(14) 3.182(3) .
C(7) O(1) 2.834(3) .
C(7) N(3) 2.385(2) .
C(7) C(5) 2.497(3) .
C(7) C(6) 2.496(3) .
C(7) C(8) 2.330(3) .
C(7) C(10) 2.866(3) .
C(7) C(11) 2.490(3) .
C(7) C(16) 3.537(3) .
C(7) C(18) 3.204(3) .
C(8) N(1) 2.311(2) .
C(8) C(5) 3.583(2) .
C(8) C(6) 2.569(3) .
C(8) C(7) 2.330(3) .
C(8) C(9) 2.443(3) .
C(8) C(11) 2.589(3) .
C(8) C(14) 2.583(3) .
C(8) C(16) 2.432(3) .
C(8) C(17) 2.878(3) .
C(8) C(21) 2.532(3) .
C(9) N(3) 2.839(2) .
C(9) C(8) 2.443(3) .
C(9) C(14) 2.510(3) .
C(9) C(16) 2.518(3) .
C(9) C(21) 2.484(3) .
C(10) O(2) 2.402(2) .
C(10) N(1) 2.401(2) .
C(10) C(7) 2.866(3) .
C(10) C(19) 2.399(3) .
C(10) C(20) 2.394(3) .
C(10) C(22) 2.769(3) .
C(11) O(1) 2.928(3) .
C(11) C(6) 2.520(3) .
C(11) C(7) 2.490(3) .
C(11) C(8) 2.589(3) .
C(11) C(12) 3.469(3) .
C(11) C(21) 3.308(3) .
C(12) N(3) 2.474(2) .
C(12) C(6) 3.281(3) .
C(12) C(11) 3.469(3) .
C(12) C(13) 2.753(3) .
C(12) C(16) 2.986(3) .
C(12) C(17) 2.568(3) .
C(13) O(1) 2.402(2) .
C(13) N(1) 2.356(2) .
C(13) N(3) 2.366(2) .
C(13) C(5) 3.548(3) .
C(13) C(12) 2.753(3) .
C(13) C(14) 3.378(3) .
C(13) C(21) 3.284(3) .
C(14) N(3) 2.987(3) .
C(14) C(6) 3.182(3) .
C(14) C(8) 2.583(3) .
C(14) C(9) 2.510(3) .
C(14) C(13) 3.378(3) .
C(14) C(17) 3.082(3) .
C(14) C(21) 2.501(3) .
C(14) C(22) 3.475(4) 2_646
C(15) O(2) 3.048(3) .
C(15) N(1) 3.441(3) .
C(15) C(5) 2.480(3) .
C(15) C(18) 2.404(4) .
C(15) C(19) 2.766(4) .
C(15) C(22) 2.397(4) .
C(16) O(2) 3.021(2) .
C(16) N(1) 2.413(3) .
C(16) C(5) 3.043(3) .
C(16) C(7) 3.537(3) .
C(16) C(8) 2.432(3) .
C(16) C(9) 2.518(3) .
C(16) C(12) 2.986(3) .
C(17) N(3) 2.423(3) .
C(17) C(8) 2.878(3) .
C(17) C(12) 2.568(3) .
C(17) C(14) 3.082(3) .
C(18) O(2) 3.456(3) .
C(18) N(1) 3.042(3) .
C(18) C(5) 2.523(3) .
C(18) C(7) 3.204(3) .
C(18) C(15) 2.404(4) .
C(18) C(20) 2.775(4) .
C(18) C(22) 2.414(3) .
C(19) C(10) 2.399(3) .
C(19) C(15) 2.766(4) .
C(19) C(20) 2.388(4) .
C(20) C(10) 2.394(3) .
C(20) C(18) 2.775(4) .
C(20) C(19) 2.388(4) .
C(21) C(8) 2.532(3) .
C(21) C(9) 2.484(3) .
C(21) C(11) 3.308(3) .
C(21) C(13) 3.284(3) .
C(21) C(14) 2.501(3) .
C(22) O(2) 3.516(3) 1_455
C(22) C(10) 2.769(3) .
C(22) C(14) 3.475(4) 2_656
C(22) C(15) 2.397(4) .
C(22) C(18) 2.414(3) .
O(1) H(22) 2.811 2_546
O(1) H(8) 3.457 2_645
O(1) H(11A) 3.253 .
O(1) H(11C) 2.611 .
O(1) H(21A) 2.724 2_645
O(1) H(7B) 2.388 .
O(1) H(9B) 2.897 2_645
O(1) H(6A) 1.995 .
O(1) H(6B) 1.995 .
O(2) H(15) 2.916 .
O(2) H(18) 3.273 2_646
O(2) H(22) 2.799 1_655
O(2) H(21A) 3.057 1_556
O(2) H(16A) 2.438 .
O(2) H(16B) 3.535 .
O(2) H(6B) 3.330 2_656
O(2) H(1) 2.061 2_656
N(1) H(18) 2.943 .
N(1) H(8) 2.582 .
N(1) H(7A) 2.043 .
N(1) H(7B) 2.043 .
N(1) H(16A) 2.640 .
N(1) H(16B) 2.614 .
N(1) H(6B) 2.757 .
N(3) H(8) 2.003 .
N(3) H(14A) 2.622 .
N(3) H(14C) 3.363 .
N(3) H(7A) 2.932 .
N(3) H(7B) 3.143 .
N(3) H(9B) 3.219 .
N(3) H(16A) 2.029 .
N(3) H(16B) 2.029 .
N(3) H(17A) 2.674 .
N(3) H(17B) 3.277 .
N(3) H(6A) 3.529 .
N(3) H(6B) 2.595 .
C(5) H(15) 2.618 .
C(5) H(18) 2.694 .
C(5) H(7A) 3.043 .
C(5) H(7B) 2.623 .
C(5) H(16A) 2.804 .
C(5) H(16B) 3.344 .
C(5) H(6B) 3.358 .
C(5) H(6B) 3.455 2_656
C(5) H(1) 2.956 2_656
C(6) H(8) 3.391 .
C(6) H(8) 3.382 2_645
C(6) H(11A) 2.703 .
C(6) H(11B) 3.362 .
C(6) H(11B) 3.569 2_645
C(6) H(11C) 2.718 .
C(6) H(14A) 3.281 .
C(6) H(14C) 2.610 .
C(6) H(21A) 3.390 2_645
C(6) H(21B) 3.429 .
C(6) H(7A) 3.339 .
C(6) H(7B) 2.563 .
C(6) H(1) 1.882 .
C(7) H(18) 3.152 .
C(7) H(8) 2.498 .
C(7) H(11A) 3.338 .
C(7) H(11B) 2.675 .
C(7) H(11C) 2.678 .
C(7) H(21B) 3.504 2_655
C(7) H(16B) 3.540 .
C(7) H(17A) 3.319 1_455
C(7) H(6A) 3.355 .
C(7) H(6B) 2.718 .
C(7) H(1) 3.598 .
C(8) H(11A) 2.864 .
C(8) H(11B) 2.719 .
C(8) H(11C) 3.413 .
C(8) H(14A) 2.742 .
C(8) H(14B) 3.413 .
C(8) H(14C) 2.821 .
C(8) H(21A) 2.670 .
C(8) H(21B) 2.770 .
C(8) H(21C) 3.374 .
C(8) H(7A) 2.695 .
C(8) H(7B) 3.202 .
C(8) H(9A) 3.316 .
C(8) H(9B) 2.649 .
C(8) H(16A) 3.289 .
C(8) H(16B) 2.629 .
C(8) H(17A) 3.292 .
C(8) H(6A) 2.875 .
C(8) H(6A) 3.555 2_655
C(8) H(6B) 2.677 .
C(9) H(8) 2.511 .
C(9) H(11C) 3.462 1_655
C(9) H(14A) 2.706 .
C(9) H(14B) 2.679 .
C(9) H(14B) 2.993 2_755
C(9) H(14C) 3.359 .
C(9) H(21A) 2.666 .
C(9) H(21B) 3.339 .
C(9) H(21C) 2.657 .
C(9) H(16A) 3.372 .
C(9) H(16B) 2.770 .
C(9) H(17A) 2.080 .
C(9) H(17B) 2.080 .
C(10) H(15) 2.034 .
C(10) H(18) 2.037 .
C(10) H(19) 3.257 .
C(10) H(20) 3.251 .
C(10) H(7A) 3.218 .
C(10) H(7B) 2.549 .
C(10) H(6B) 2.969 2_656
C(10) H(1) 3.336 2_656
C(11) H(15) 3.475 1_554
C(11) H(20) 3.387 1_554
C(11) H(8) 2.682 .
C(11) H(8) 3.514 2_645
C(11) H(21A) 3.217 .
C(11) H(21B) 2.839 .
C(11) H(7A) 2.551 .
C(11) H(7B) 2.885 .
C(11) H(9A) 3.232 1_455
C(11) H(9B) 3.463 2_645
C(11) H(16B) 3.028 2_645
C(11) H(6A) 2.697 .
C(11) H(6A) 3.541 2_655
C(11) H(6B) 3.374 .
C(12) H(8) 2.064 .
C(12) H(11A) 3.294 .
C(12) H(14A) 2.076 .
C(12) H(14B) 2.076 .
C(12) H(14C) 2.076 .
C(12) H(21A) 2.068 .
C(12) H(21B) 2.068 .
C(12) H(21C) 2.068 .
C(12) H(9A) 2.086 .
C(12) H(9B) 2.086 .
C(12) H(16B) 3.345 .
C(12) H(17A) 2.817 .
C(12) H(17B) 3.409 .
C(12) H(6A) 3.128 .
C(12) H(6B) 3.322 .
C(13) H(8) 2.066 .
C(13) H(11A) 2.072 .
C(13) H(11B) 2.072 .
C(13) H(11C) 2.072 .
C(13) H(14A) 3.572 .
C(13) H(14C) 3.144 .
C(13) H(21A) 3.434 .
C(13) H(21B) 3.037 .
C(13) H(7A) 2.092 .
C(13) H(7B) 2.092 .
C(13) H(6A) 2.087 .
C(13) H(6B) 2.087 .
C(13) H(1) 3.137 .
C(14) H(22) 3.532 2_646
C(14) H(8) 3.397 .
C(14) H(11C) 3.578 1_655
C(14) H(21A) 3.348 .
C(14) H(21B) 2.687 .
C(14) H(21C) 2.686 .
C(14) H(9A) 2.654 .
C(14) H(9A) 3.475 2_745
C(14) H(9B) 3.358 .
C(14) H(9B) 3.332 2_745
C(14) H(17A) 2.800 .
C(14) H(17B) 3.425 2_745
C(14) H(6A) 2.825 .
C(14) H(6B) 2.960 .
C(15) H(18) 3.263 .
C(15) H(20) 2.029 .
C(15) H(22) 3.254 .
C(15) H(11A) 3.522 1_556
C(15) H(11B) 3.369 1_556
C(15) H(7B) 3.129 .
C(15) H(16A) 3.525 2_646
C(15) H(16B) 3.290 2_646
C(15) H(6B) 3.462 2_656
C(16) H(15) 3.292 2_656
C(16) H(19) 3.448 1_655
C(16) H(20) 3.228 2_656
C(16) H(8) 2.491 .
C(16) H(11A) 3.321 2_655
C(16) H(14A) 3.224 .
C(16) H(9A) 3.363 .
C(16) H(9B) 2.760 .
C(16) H(17A) 2.074 .
C(16) H(17B) 2.074 .
C(17) H(20) 3.583 2_656
C(17) H(8) 3.024 .
C(17) H(14A) 2.748 .
C(17) H(14B) 3.382 .
C(17) H(14B) 3.295 2_755
C(17) H(21C) 3.539 2_755
C(17) H(7A) 3.379 1_655
C(17) H(7B) 3.477 1_655
C(17) H(9A) 2.074 .
C(17) H(9B) 2.074 .
C(17) H(16A) 2.082 .
C(17) H(16B) 2.082 .
C(18) H(15) 3.260 .
C(18) H(19) 2.047 .
C(18) H(22) 3.272 .
C(18) H(14A) 3.557 2_656
C(18) H(7A) 3.124 .
C(18) H(7B) 2.969 .
C(18) H(17A) 3.561 1_455
C(18) H(17B) 3.502 1_455
C(18) H(6B) 2.951 2_656
C(19) H(18) 2.055 .
C(19) H(20) 3.245 .
C(19) H(22) 2.030 .
C(19) H(14A) 2.864 2_656
C(19) H(16A) 2.968 1_455
C(19) H(17A) 3.433 1_455
C(19) H(17B) 3.462 1_455
C(19) H(6B) 3.455 2_656
C(20) H(15) 2.033 .
C(20) H(19) 3.245 .
C(20) H(19) 3.227 2_546
C(20) H(22) 2.030 .
C(20) H(11B) 3.312 1_556
C(20) H(14C) 3.436 2_656
C(20) H(21C) 3.375 1_456
C(20) H(9A) 3.511 1_456
C(20) H(16A) 3.548 2_646
C(20) H(16B) 3.327 2_646
C(21) H(18) 3.351 2_645
C(21) H(20) 3.524 1_654
C(21) H(22) 3.519 1_654
C(21) H(8) 2.712 .
C(21) H(11A) 2.793 .
C(21) H(11B) 3.400 .
C(21) H(14A) 3.347 .
C(21) H(14B) 2.692 .
C(21) H(14C) 2.686 .
C(21) H(7A) 3.390 2_645
C(21) H(9A) 2.698 .
C(21) H(9B) 2.607 .
C(21) H(17B) 3.323 2_745
C(21) H(6A) 3.475 .
C(21) H(1) 3.122 2_655
C(22) H(15) 3.254 .
C(22) H(18) 3.272 .
C(22) H(19) 2.028 .
C(22) H(20) 2.027 .
C(22) H(14A) 2.947 2_656
C(22) H(14B) 3.595 2_656
C(22) H(14C) 3.348 2_656
C(22) H(21C) 3.587 1_456
C(22) H(16A) 3.218 1_455
C(22) H(1) 3.435 2_556
H(15) O(2) 2.916 .
H(15) C(5) 2.618 .
H(15) C(10) 2.034 .
H(15) C(11) 3.475 1_556
H(15) C(16) 3.292 2_646
H(15) C(18) 3.260 .
H(15) C(20) 2.033 .
H(15) C(22) 3.254 .
H(15) H(18) 3.390 2_646
H(15) H(20) 2.331 .
H(15) H(11A) 2.935 1_556
H(15) H(11B) 3.186 1_556
H(15) H(21A) 3.373 1_556
H(15) H(21B) 3.456 1_556
H(15) H(7B) 3.445 .
H(15) H(16A) 3.036 2_646
H(15) H(16B) 2.649 2_646
H(18) O(2) 3.273 2_656
H(18) N(1) 2.943 .
H(18) C(5) 2.694 .
H(18) C(7) 3.152 .
H(18) C(10) 2.037 .
H(18) C(15) 3.263 .
H(18) C(19) 2.055 .
H(18) C(21) 3.351 2_655
H(18) C(22) 3.272 .
H(18) H(15) 3.390 2_656
H(18) H(19) 2.357 .
H(18) H(21A) 3.478 2_655
H(18) H(21B) 3.058 2_655
H(18) H(21C) 2.984 2_655
H(18) H(7A) 2.849 .
H(18) H(7B) 3.192 .
H(18) H(17B) 3.367 1_455
H(18) H(6B) 3.160 2_656
H(19) C(10) 3.257 .
H(19) C(16) 3.448 1_455
H(19) C(18) 2.047 .
H(19) C(20) 3.245 .
H(19) C(20) 3.227 2_556
H(19) C(22) 2.028 .
H(19) H(18) 2.357 .
H(19) H(20) 3.036 2_556
H(19) H(22) 2.329 .
H(19) H(14A) 2.897 2_656
H(19) H(16A) 2.634 1_455
H(19) H(17A) 3.548 2_656
H(19) H(17B) 3.301 1_455
H(20) C(10) 3.251 .
H(20) C(11) 3.387 1_556
H(20) C(15) 2.029 .
H(20) C(16) 3.228 2_646
H(20) C(17) 3.583 2_646
H(20) C(19) 3.245 .
H(20) C(21) 3.524 1_456
H(20) C(22) 2.027 .
H(20) H(15) 2.331 .
H(20) H(19) 3.036 2_546
H(20) H(22) 2.328 .
H(20) H(11A) 3.335 1_556
H(20) H(11B) 3.098 1_556
H(20) H(11C) 3.165 1_556
H(20) H(21C) 2.624 1_456
H(20) H(9A) 2.957 1_456
H(20) H(16A) 3.067 2_646
H(20) H(16B) 2.720 2_646
H(20) H(17B) 2.975 2_646
H(22) O(1) 2.811 2_556
H(22) O(2) 2.799 1_455
H(22) C(14) 3.532 2_656
H(22) C(15) 3.254 .
H(22) C(18) 3.272 .
H(22) C(19) 2.030 .
H(22) C(20) 2.030 .
H(22) C(21) 3.519 1_456
H(22) H(19) 2.329 .
H(22) H(20) 2.328 .
H(22) H(14A) 3.057 2_656
H(22) H(14B) 3.402 2_656
H(22) H(14C) 3.578 2_656
H(22) H(21A) 3.085 1_456
H(22) H(21C) 3.067 1_456
H(22) H(9A) 3.447 1_456
H(22) H(9B) 3.264 1_456
H(22) H(16A) 3.073 1_455
H(22) H(1) 2.497 2_556
H(8) O(1) 3.457 2_655
H(8) N(1) 2.582 .
H(8) N(3) 2.003 .
H(8) C(6) 3.391 .
H(8) C(6) 3.382 2_655
H(8) C(7) 2.498 .
H(8) C(9) 2.511 .
H(8) C(11) 2.682 .
H(8) C(11) 3.514 2_655
H(8) C(12) 2.064 .
H(8) C(13) 2.066 .
H(8) C(14) 3.397 .
H(8) C(16) 2.491 .
H(8) C(17) 3.024 .
H(8) C(21) 2.712 .
H(8) H(11A) 3.060 .
H(8) H(11A) 2.828 2_655
H(8) H(11B) 2.439 .
H(8) H(11C) 3.540 .
H(8) H(11C) 3.458 2_655
H(8) H(21A) 2.479 .
H(8) H(21B) 3.094 .
H(8) H(21B) 3.433 2_655
H(8) H(21C) 3.564 .
H(8) H(7A) 2.477 .
H(8) H(7B) 3.468 .
H(8) H(9A) 3.443 .
H(8) H(9B) 2.326 .
H(8) H(16A) 3.411 .
H(8) H(16B) 2.295 .
H(8) H(6A) 2.628 2_655
H(8) H(6B) 3.596 .
H(8) H(1) 3.479 2_655
H(11A) O(1) 3.253 .
H(11A) C(6) 2.703 .
H(11A) C(7) 3.338 .
H(11A) C(8) 2.864 .
H(11A) C(12) 3.294 .
H(11A) C(13) 2.072 .
H(11A) C(15) 3.522 1_554
H(11A) C(16) 3.321 2_645
H(11A) C(21) 2.793 .
H(11A) H(15) 2.935 1_554
H(11A) H(20) 3.335 1_554
H(11A) H(8) 3.060 .
H(11A) H(8) 2.828 2_645
H(11A) H(11B) 1.600 .
H(11A) H(11C) 1.600 .
H(11A) H(14C) 3.573 .
H(11A) H(21A) 2.822 .
H(11A) H(21B) 2.122 .
H(11A) H(7A) 3.485 .
H(11A) H(9B) 3.321 2_645
H(11A) H(16B) 2.358 2_645
H(11A) H(6A) 2.508 .
H(11A) H(6B) 3.591 .
H(11B) C(6) 3.362 .
H(11B) C(6) 3.569 2_655
H(11B) C(7) 2.675 .
H(11B) C(8) 2.719 .
H(11B) C(13) 2.072 .
H(11B) C(15) 3.369 1_554
H(11B) C(20) 3.312 1_554
H(11B) C(21) 3.400 .
H(11B) H(15) 3.186 1_554
H(11B) H(20) 3.098 1_554
H(11B) H(8) 2.439 .
H(11B) H(11A) 1.600 .
H(11B) H(11C) 1.600 .
H(11B) H(14C) 2.745 2_655
H(11B) H(21A) 3.026 .
H(11B) H(21B) 3.141 .
H(11B) H(7A) 2.377 .
H(11B) H(7B) 3.228 .
H(11B) H(9A) 3.008 1_455
H(11B) H(16B) 3.465 2_645
H(11B) H(6A) 3.591 .
H(11B) H(6A) 2.640 2_655
H(11C) O(1) 2.611 .
H(11C) C(6) 2.718 .
H(11C) C(7) 2.678 .
H(11C) C(8) 3.413 .
H(11C) C(9) 3.462 1_455
H(11C) C(13) 2.072 .
H(11C) C(14) 3.578 1_455
H(11C) H(20) 3.165 1_554
H(11C) H(8) 3.540 .
H(11C) H(8) 3.458 2_645
H(11C) H(11A) 1.600 .
H(11C) H(11B) 1.600 .
H(11C) H(14B) 2.769 1_455
H(11C) H(7A) 2.735 .
H(11C) H(7B) 2.738 .
H(11C) H(9A) 2.583 1_455
H(11C) H(9B) 2.781 2_645
H(11C) H(16B) 2.898 2_645
H(11C) H(17A) 3.441 1_455
H(11C) H(17B) 3.598 2_645
H(11C) H(6A) 2.981 .
H(11C) H(1) 3.357 .
H(14A) N(3) 2.622 .
H(14A) C(6) 3.281 .
H(14A) C(8) 2.742 .
H(14A) C(9) 2.706 .
H(14A) C(12) 2.076 .
H(14A) C(13) 3.572 .
H(14A) C(16) 3.224 .
H(14A) C(17) 2.748 .
H(14A) C(18) 3.557 2_646
H(14A) C(19) 2.864 2_646
H(14A) C(21) 3.347 .
H(14A) C(22) 2.947 2_646
H(14A) H(19) 2.897 2_646
H(14A) H(22) 3.057 2_646
H(14A) H(14B) 1.600 .
H(14A) H(14C) 1.600 .
H(14A) H(21B) 3.578 .
H(14A) H(21C) 3.580 .
H(14A) H(9A) 2.939 .
H(14A) H(17A) 2.243 .
H(14A) H(6A) 3.153 .
H(14A) H(6B) 2.770 .
H(14B) C(8) 3.413 .
H(14B) C(9) 2.679 .
H(14B) C(9) 2.993 2_745
H(14B) C(12) 2.076 .
H(14B) C(17) 3.382 .
H(14B) C(17) 3.295 2_745
H(14B) C(21) 2.692 .
H(14B) C(22) 3.595 2_646
H(14B) H(22) 3.402 2_646
H(14B) H(11C) 2.769 1_655
H(14B) H(14A) 1.600 .
H(14B) H(14C) 1.600 .
H(14B) H(21A) 3.584 .
H(14B) H(21B) 2.978 .
H(14B) H(21C) 2.507 .
H(14B) H(9A) 2.447 .
H(14B) H(9A) 2.889 2_745
H(14B) H(9B) 3.550 .
H(14B) H(9B) 2.460 2_745
H(14B) H(17A) 3.021 .
H(14B) H(17B) 2.690 2_745
H(14C) N(3) 3.363 .
H(14C) C(6) 2.610 .
H(14C) C(8) 2.821 .
H(14C) C(9) 3.359 .
H(14C) C(12) 2.076 .
H(14C) C(13) 3.144 .
H(14C) C(20) 3.436 2_646
H(14C) C(21) 2.686 .
H(14C) C(22) 3.348 2_646
H(14C) H(22) 3.578 2_646
H(14C) H(11A) 3.573 .
H(14C) H(11B) 2.745 2_645
H(14C) H(14A) 1.600 .
H(14C) H(14B) 1.600 .
H(14C) H(21A) 3.581 .
H(14C) H(21B) 2.502 .
H(14C) H(21C) 2.967 .
H(14C) H(7A) 3.300 2_645
H(14C) H(9A) 3.551 .
H(14C) H(9A) 3.185 2_745
H(14C) H(9B) 3.504 2_745
H(14C) H(17B) 3.449 2_745
H(14C) H(6A) 2.041 .
H(14C) H(6B) 2.527 .
H(21A) O(1) 2.724 2_655
H(21A) O(2) 3.057 1_554
H(21A) C(6) 3.390 2_655
H(21A) C(8) 2.670 .
H(21A) C(9) 2.666 .
H(21A) C(11) 3.217 .
H(21A) C(12) 2.068 .
H(21A) C(13) 3.434 .
H(21A) C(14) 3.348 .
H(21A) H(15) 3.373 1_554
H(21A) H(18) 3.478 2_645
H(21A) H(22) 3.085 1_654
H(21A) H(8) 2.479 .
H(21A) H(11A) 2.822 .
H(21A) H(11B) 3.026 .
H(21A) H(14B) 3.584 .
H(21A) H(14C) 3.581 .
H(21A) H(21B) 1.600 .
H(21A) H(21C) 1.600 .
H(21A) H(9A) 3.001 .
H(21A) H(9B) 2.411 .
H(21A) H(6A) 3.033 2_655
H(21A) H(1) 2.178 2_655
H(21B) C(6) 3.429 .
H(21B) C(7) 3.504 2_645
H(21B) C(8) 2.770 .
H(21B) C(9) 3.339 .
H(21B) C(11) 2.839 .
H(21B) C(12) 2.068 .
H(21B) C(13) 3.037 .
H(21B) C(14) 2.687 .
H(21B) H(15) 3.456 1_554
H(21B) H(18) 3.058 2_645
H(21B) H(8) 3.094 .
H(21B) H(8) 3.433 2_645
H(21B) H(11A) 2.122 .
H(21B) H(11B) 3.141 .
H(21B) H(14A) 3.578 .
H(21B) H(14B) 2.978 .
H(21B) H(14C) 2.502 .
H(21B) H(21A) 1.600 .
H(21B) H(21C) 1.600 .
H(21B) H(7A) 2.613 2_645
H(21B) H(9A) 3.585 .
H(21B) H(9B) 3.521 .
H(21B) H(16B) 3.583 2_645
H(21B) H(17B) 3.355 2_745
H(21B) H(6A) 2.872 .
H(21C) C(8) 3.374 .
H(21C) C(9) 2.657 .
H(21C) C(12) 2.068 .
H(21C) C(14) 2.686 .
H(21C) C(17) 3.539 2_745
H(21C) C(20) 3.375 1_654
H(21C) C(22) 3.587 1_654
H(21C) H(18) 2.984 2_645
H(21C) H(20) 2.624 1_654
H(21C) H(22) 3.067 1_654
H(21C) H(8) 3.564 .
H(21C) H(14A) 3.580 .
H(21C) H(14B) 2.507 .
H(21C) H(14C) 2.967 .
H(21C) H(21A) 1.600 .
H(21C) H(21B) 1.600 .
H(21C) H(7A) 3.330 2_645
H(21C) H(9A) 2.497 .
H(21C) H(9B) 2.852 .
H(21C) H(17B) 2.552 2_745
H(21C) H(1) 3.394 2_655
H(7A) N(1) 2.043 .
H(7A) N(3) 2.932 .
H(7A) C(5) 3.043 .
H(7A) C(6) 3.339 .
H(7A) C(8) 2.695 .
H(7A) C(10) 3.218 .
H(7A) C(11) 2.551 .
H(7A) C(13) 2.092 .
H(7A) C(17) 3.379 1_455
H(7A) C(18) 3.124 .
H(7A) C(21) 3.390 2_655
H(7A) H(18) 2.849 .
H(7A) H(8) 2.477 .
H(7A) H(11A) 3.485 .
H(7A) H(11B) 2.377 .
H(7A) H(11C) 2.735 .
H(7A) H(14C) 3.300 2_655
H(7A) H(21B) 2.613 2_655
H(7A) H(21C) 3.330 2_655
H(7A) H(7B) 1.612 .
H(7A) H(9A) 3.414 1_455
H(7A) H(16B) 3.537 .
H(7A) H(17A) 3.030 1_455
H(7A) H(17B) 2.912 1_455
H(7A) H(6A) 3.530 2_655
H(7B) O(1) 2.388 .
H(7B) N(1) 2.043 .
H(7B) N(3) 3.143 .
H(7B) C(5) 2.623 .
H(7B) C(6) 2.563 .
H(7B) C(8) 3.202 .
H(7B) C(10) 2.549 .
H(7B) C(11) 2.885 .
H(7B) C(13) 2.092 .
H(7B) C(15) 3.129 .
H(7B) C(17) 3.477 1_455
H(7B) C(18) 2.969 .
H(7B) H(15) 3.445 .
H(7B) H(18) 3.192 .
H(7B) H(8) 3.468 .
H(7B) H(11B) 3.228 .
H(7B) H(11C) 2.738 .
H(7B) H(7A) 1.612 .
H(7B) H(17A) 2.715 1_455
H(7B) H(17B) 3.399 1_455
H(7B) H(6A) 3.499 .
H(7B) H(6B) 2.794 .
H(7B) H(1) 3.107 .
H(9A) C(8) 3.316 .
H(9A) C(11) 3.232 1_655
H(9A) C(12) 2.086 .
H(9A) C(14) 2.654 .
H(9A) C(14) 3.475 2_755
H(9A) C(16) 3.363 .
H(9A) C(17) 2.074 .
H(9A) C(20) 3.511 1_654
H(9A) C(21) 2.698 .
H(9A) H(20) 2.957 1_654
H(9A) H(22) 3.447 1_654
H(9A) H(8) 3.443 .
H(9A) H(11B) 3.008 1_655
H(9A) H(11C) 2.583 1_655
H(9A) H(14A) 2.939 .
H(9A) H(14B) 2.447 .
H(9A) H(14B) 2.889 2_755
H(9A) H(14C) 3.551 .
H(9A) H(14C) 3.185 2_755
H(9A) H(21A) 3.001 .
H(9A) H(21B) 3.585 .
H(9A) H(21C) 2.497 .
H(9A) H(7A) 3.414 1_655
H(9A) H(9B) 1.599 .
H(9A) H(17A) 2.343 .
H(9A) H(17B) 2.391 .
H(9B) O(1) 2.897 2_655
H(9B) N(3) 3.219 .
H(9B) C(8) 2.649 .
H(9B) C(11) 3.463 2_655
H(9B) C(12) 2.086 .
H(9B) C(14) 3.358 .
H(9B) C(14) 3.332 2_755
H(9B) C(16) 2.760 .
H(9B) C(17) 2.074 .
H(9B) C(21) 2.607 .
H(9B) H(22) 3.264 1_654
H(9B) H(8) 2.326 .
H(9B) H(11A) 3.321 2_655
H(9B) H(11C) 2.781 2_655
H(9B) H(14B) 3.550 .
H(9B) H(14B) 2.460 2_755
H(9B) H(14C) 3.504 2_755
H(9B) H(21A) 2.411 .
H(9B) H(21B) 3.521 .
H(9B) H(21C) 2.852 .
H(9B) H(9A) 1.599 .
H(9B) H(16B) 2.647 .
H(9B) H(17A) 2.869 .
H(9B) H(17B) 2.338 .
H(9B) H(6A) 3.517 2_655
H(9B) H(1) 3.004 2_655
H(16A) O(2) 2.438 .
H(16A) N(1) 2.640 .
H(16A) N(3) 2.029 .
H(16A) C(5) 2.804 .
H(16A) C(8) 3.289 .
H(16A) C(9) 3.372 .
H(16A) C(15) 3.525 2_656
H(16A) C(17) 2.082 .
H(16A) C(19) 2.968 1_655
H(16A) C(20) 3.548 2_656
H(16A) C(22) 3.218 1_655
H(16A) H(15) 3.036 2_656
H(16A) H(19) 2.634 1_655
H(16A) H(20) 3.067 2_656
H(16A) H(22) 3.073 1_655
H(16A) H(8) 3.411 .
H(16A) H(16B) 1.606 .
H(16A) H(17A) 2.345 .
H(16A) H(17B) 2.409 .
H(16B) O(2) 3.535 .
H(16B) N(1) 2.614 .
H(16B) N(3) 2.029 .
H(16B) C(5) 3.344 .
H(16B) C(7) 3.540 .
H(16B) C(8) 2.629 .
H(16B) C(9) 2.770 .
H(16B) C(11) 3.028 2_655
H(16B) C(12) 3.345 .
H(16B) C(15) 3.290 2_656
H(16B) C(17) 2.082 .
H(16B) C(20) 3.327 2_656
H(16B) H(15) 2.649 2_656
H(16B) H(20) 2.720 2_656
H(16B) H(8) 2.295 .
H(16B) H(11A) 2.358 2_655
H(16B) H(11B) 3.465 2_655
H(16B) H(11C) 2.898 2_655
H(16B) H(21B) 3.583 2_655
H(16B) H(7A) 3.537 .
H(16B) H(9B) 2.647 .
H(16B) H(16A) 1.606 .
H(16B) H(17A) 2.874 .
H(16B) H(17B) 2.351 .
H(17A) N(3) 2.674 .
H(17A) C(7) 3.319 1_655
H(17A) C(8) 3.292 .
H(17A) C(9) 2.080 .
H(17A) C(12) 2.817 .
H(17A) C(14) 2.800 .
H(17A) C(16) 2.074 .
H(17A) C(18) 3.561 1_655
H(17A) C(19) 3.433 1_655
H(17A) H(19) 3.548 2_646
H(17A) H(11C) 3.441 1_655
H(17A) H(14A) 2.243 .
H(17A) H(14B) 3.021 .
H(17A) H(7A) 3.030 1_655
H(17A) H(7B) 2.715 1_655
H(17A) H(9A) 2.343 .
H(17A) H(9B) 2.869 .
H(17A) H(16A) 2.345 .
H(17A) H(16B) 2.874 .
H(17A) H(17B) 1.602 .
H(17B) N(3) 3.277 .
H(17B) C(9) 2.080 .
H(17B) C(12) 3.409 .
H(17B) C(14) 3.425 2_755
H(17B) C(16) 2.074 .
H(17B) C(18) 3.502 1_655
H(17B) C(19) 3.462 1_655
H(17B) C(21) 3.323 2_755
H(17B) H(18) 3.367 1_655
H(17B) H(19) 3.301 1_655
H(17B) H(20) 2.975 2_656
H(17B) H(11C) 3.598 2_655
H(17B) H(14B) 2.690 2_755
H(17B) H(14C) 3.449 2_755
H(17B) H(21B) 3.355 2_755
H(17B) H(21C) 2.552 2_755
H(17B) H(7A) 2.912 1_655
H(17B) H(7B) 3.399 1_655
H(17B) H(9A) 2.391 .
H(17B) H(9B) 2.338 .
H(17B) H(16A) 2.409 .
H(17B) H(16B) 2.351 .
H(17B) H(17A) 1.602 .
H(6A) O(1) 1.995 .
H(6A) N(3) 3.529 .
H(6A) C(7) 3.355 .
H(6A) C(8) 2.875 .
H(6A) C(8) 3.555 2_645
H(6A) C(11) 2.697 .
H(6A) C(11) 3.541 2_645
H(6A) C(12) 3.128 .
H(6A) C(13) 2.087 .
H(6A) C(14) 2.825 .
H(6A) C(21) 3.475 .
H(6A) H(8) 2.628 2_645
H(6A) H(11A) 2.508 .
H(6A) H(11B) 3.591 .
H(6A) H(11B) 2.640 2_645
H(6A) H(11C) 2.981 .
H(6A) H(14A) 3.153 .
H(6A) H(14C) 2.041 .
H(6A) H(21A) 3.033 2_645
H(6A) H(21B) 2.872 .
H(6A) H(7A) 3.530 2_645
H(6A) H(7B) 3.499 .
H(6A) H(9B) 3.517 2_645
H(6A) H(6B) 1.605 .
H(6A) H(1) 2.220 .
H(6B) O(1) 1.995 .
H(6B) O(2) 3.330 2_646
H(6B) N(1) 2.757 .
H(6B) N(3) 2.595 .
H(6B) C(5) 3.358 .
H(6B) C(5) 3.455 2_646
H(6B) C(7) 2.718 .
H(6B) C(8) 2.677 .
H(6B) C(10) 2.969 2_646
H(6B) C(11) 3.374 .
H(6B) C(12) 3.322 .
H(6B) C(13) 2.087 .
H(6B) C(14) 2.960 .
H(6B) C(15) 3.462 2_646
H(6B) C(18) 2.951 2_646
H(6B) C(19) 3.455 2_646
H(6B) H(18) 3.160 2_646
H(6B) H(8) 3.596 .
H(6B) H(11A) 3.591 .
H(6B) H(14A) 2.770 .
H(6B) H(14C) 2.527 .
H(6B) H(7B) 2.794 .
H(6B) H(6A) 1.605 .
H(6B) H(1) 2.220 .
H(1) O(2) 2.061 2_646
H(1) C(5) 2.956 2_646
H(1) C(6) 1.882 .
H(1) C(7) 3.598 .
H(1) C(10) 3.336 2_646
H(1) C(13) 3.137 .
H(1) C(21) 3.122 2_645
H(1) C(22) 3.435 2_546
H(1) H(22) 2.497 2_546
H(1) H(8) 3.479 2_645
H(1) H(11C) 3.357 .
H(1) H(21A) 2.178 2_645
H(1) H(21C) 3.394 2_645
H(1) H(7B) 3.107 .
H(1) H(9B) 3.004 2_645
H(1) H(6A) 2.220 .
H(1) H(6B) 2.220 .

loop_
_geom_torsion_atom_site_label_1
_geom_torsion_atom_site_label_2
_geom_torsion_atom_site_label_3
_geom_torsion_atom_site_label_4
_geom_torsion
N(3) N(1) C(5) O(2) 7.5(3)
N(3) N(1) C(5) C(10) -174.37(18)
C(5) N(1) N(3) C(8) 168.50(19)
C(5) N(1) N(3) C(16) -71.0(2)
N(3) N(1) C(7) C(13) 17.0(2)
C(7) N(1) N(3) C(8) 12.3(2)
C(7) N(1) N(3) C(16) 132.80(18)
C(5) N(1) C(7) C(13) -137.6(2)
C(7) N(1) C(5) O(2) 159.8(2)
C(7) N(1) C(5) C(10) -22.1(3)
N(1) N(3) C(8) C(12) -170.85(16)
N(1) N(3) C(8) C(13) -36.05(19)
N(1) N(3) C(16) C(17) -178.16(16)
C(8) N(3) C(16) C(17) -61.9(2)
C(16) N(3) C(8) C(12) 68.3(2)
C(16) N(3) C(8) C(13) -156.94(17)
O(2) C(5) C(10) C(15) -62.2(3)
O(2) C(5) C(10) C(18) 117.4(2)
N(1) C(5) C(10) C(15) 119.7(2)
N(1) C(5) C(10) C(18) -60.7(3)
O(1) C(6) C(13) C(7) 57.3(2)
O(1) C(6) C(13) C(8) 166.12(17)
O(1) C(6) C(13) C(11) -63.8(2)
N(1) C(7) C(13) C(6) 81.0(2)
N(1) C(7) C(13) C(8) -37.23(19)
N(1) C(7) C(13) C(11) -157.00(18)
N(3) C(8) C(12) C(9) -61.3(2)
N(3) C(8) C(12) C(14) 57.9(2)
N(3) C(8) C(12) C(21) -177.56(18)
N(3) C(8) C(13) C(6) -70.6(2)
N(3) C(8) C(13) C(7) 45.10(19)
N(3) C(8) C(13) C(11) 161.03(18)
C(12) C(8) C(13) C(6) 54.4(2)
C(12) C(8) C(13) C(7) 170.14(19)
C(12) C(8) C(13) C(11) -73.9(2)
C(13) C(8) C(12) C(9) 176.66(19)
C(13) C(8) C(12) C(14) -64.2(2)
C(13) C(8) C(12) C(21) 60.4(2)
C(12) C(9) C(17) C(16) -54.3(2)
C(17) C(9) C(12) C(8) 55.9(2)
C(17) C(9) C(12) C(14) -66.3(2)
C(17) C(9) C(12) C(21) 174.0(2)
C(5) C(10) C(15) C(20) -178.3(2)
C(5) C(10) C(18) C(19) 179.3(2)
C(15) C(10) C(18) C(19) -1.1(3)
C(18) C(10) C(15) C(20) 2.1(3)
C(10) C(15) C(20) C(22) -1.3(4)
N(3) C(16) C(17) C(9) 53.8(2)
C(10) C(18) C(19) C(22) -0.7(4)
C(18) C(19) C(22) C(20) 1.6(4)
C(15) C(20) C(22) C(19) -0.6(4)
